data_7056258
loop_
_publ_author_name
'Cheng, Meiling'
'Wang, Qinghua'
'Bao, Jinting'
'Wu, Yujuan'
'Sun, Lin'
'Yang, Bingxin'
'Liu, Qi'

_publ_section_title
;
 Synthesis and structural diversity of d10 metal coordination polymers
 constructed from new semi-rigid bis(3-methyl-1H-pyrazole-4-carboxylic
 acid)alkane ligands
;
_journal_name_full 'New J. Chem.'
_journal_paper_doi 10.1039/C7NJ00835J
_journal_year 2017
_chemical_formula_moiety 'C11 H14 N4 O6 Zn, 2(H O0.50)'
_chemical_formula_sum 'C11 H16 N4 O7 Zn'
_chemical_formula_weight 381.65
_chemical_name_systematic
; 
 ? 
;
_space_group_IT_number 62
_symmetry_cell_setting orthorhombic
_symmetry_space_group_name_Hall '-P 2ac 2n'
_symmetry_space_group_name_H-M 'P n m a'
_atom_sites_solution_hydrogens geom
_atom_sites_solution_primary direct
_atom_sites_solution_secondary difmap
_audit_creation_method SHELXL-97
_audit_update_record
;
2017-02-24 deposited with the CCDC.
2017-05-10 downloaded from the CCDC.
;
_cell_angle_alpha 90.00
_cell_angle_beta 90.00
_cell_angle_gamma 90.00
_cell_formula_units_Z 4
_cell_length_a 12.3977(11)
_cell_length_b 12.6699(12)
_cell_length_c 9.4124(9)
_cell_measurement_reflns_used 2598
_cell_measurement_temperature 293(2)
_cell_measurement_theta_max 26.958
_cell_measurement_theta_min 2.696
_cell_volume 1478.5(2)
_computing_cell_refinement 'Bruker APEX II'
_computing_data_collection 'Bruker APEX II'
_computing_data_reduction 'Bruker SAINT'
_computing_molecular_graphics 'Bruker SHELXTL'
_computing_publication_material 'Bruker SHELXTL'
_computing_structure_refinement 'SHELXL-97 (Sheldrick, 1997)'
_computing_structure_solution 'SHELXS-97 (Sheldrick, 1990)'
_diffrn_ambient_temperature 293(2)
_diffrn_measured_fraction_theta_full 0.980
_diffrn_measured_fraction_theta_max 0.980
_diffrn_measurement_device_type 'CCD area detector'
_diffrn_measurement_method 'phi and omega scans'
_diffrn_radiation_monochromator graphite
_diffrn_radiation_source 'fine-focus sealed tube'
_diffrn_radiation_type MoK\a
_diffrn_radiation_wavelength 0.71073
_diffrn_reflns_av_R_equivalents 0.0362
_diffrn_reflns_av_sigmaI/netI 0.0292
_diffrn_reflns_limit_h_max 14
_diffrn_reflns_limit_h_min -16
_diffrn_reflns_limit_k_max 15
_diffrn_reflns_limit_k_min -16
_diffrn_reflns_limit_l_max 12
_diffrn_reflns_limit_l_min -11
_diffrn_reflns_number 9122
_diffrn_reflns_theta_full 27.65
_diffrn_reflns_theta_max 27.65
_diffrn_reflns_theta_min 2.70
_exptl_absorpt_coefficient_mu 1.705
_exptl_absorpt_correction_T_max 0.7267
_exptl_absorpt_correction_T_min 0.6850
_exptl_absorpt_correction_type multi-scan
_exptl_absorpt_process_details SADABS
_exptl_crystal_colour colorless
_exptl_crystal_density_diffrn 1.715
_exptl_crystal_density_method 'not measured'
_exptl_crystal_description block
_exptl_crystal_F_000 784
_exptl_crystal_size_max 0.24
_exptl_crystal_size_mid 0.22
_exptl_crystal_size_min 0.20
_refine_diff_density_max 2.060
_refine_diff_density_min -1.390
_refine_diff_density_rms 0.111
_refine_ls_extinction_method none
_refine_ls_goodness_of_fit_ref 1.104
_refine_ls_hydrogen_treatment constr
_refine_ls_matrix_type full
_refine_ls_number_parameters 115
_refine_ls_number_reflns 1771
_refine_ls_number_restraints 4
_refine_ls_restrained_S_all 1.212
_refine_ls_R_factor_all 0.0656
_refine_ls_R_factor_gt 0.0548
_refine_ls_shift/su_max 0.000
_refine_ls_shift/su_mean 0.000
_refine_ls_structure_factor_coef Fsqd
_refine_ls_weighting_details 'calc w=1/[\s^2^(Fo^2^)+(0.0687P)^2^+4.2968P] where P=(Fo^2^+2Fc^2^)/3'
_refine_ls_weighting_scheme calc
_refine_ls_wR_factor_gt 0.1384
_refine_ls_wR_factor_ref 0.1446
_reflns_number_gt 1501
_reflns_number_total 1771
_reflns_threshold_expression >2sigma(I)
_cod_data_source_file c7nj00835j2.cif
_cod_data_source_block t
_cod_depositor_comments
;
The following automatic conversions were performed:

'_symmetry_cell_setting' value 'Orthorhombic' changed to
'orthorhombic' according to
/home/data/users/saulius/crontab/automatic-downloads/rss-feeds/RSC/lib/dictionaries/cif_core.dic
dictionary named 'cif_core.dic' version 2.4.2 from 2011-04-26.

'_exptl_absorpt_correction_type' value 'MULTI-SCAN' changed to
'multi-scan' according to
/home/data/users/saulius/crontab/automatic-downloads/rss-feeds/RSC/lib/dictionaries/cif_core.dic
dictionary named 'cif_core.dic' version 2.4.2 from 2011-04-26.

Automatic conversion script
Id: cif_fix_values 4973 2017-02-22 13:04:09Z antanas 
;
_cod_original_sg_symbol_H-M Pnma
_cod_database_code 7056258

loop_
_symmetry_equiv_pos_as_xyz
'x, y, z'
'-x+1/2, -y, z+1/2'
'x+1/2, -y+1/2, -z+1/2'
'-x, y+1/2, -z'
'-x, -y, -z'
'x-1/2, y, -z-1/2'
'-x-1/2, y-1/2, z-1/2'
'x, -y-1/2, z'

loop_
_atom_site_label
_atom_site_type_symbol
_atom_site_fract_x
_atom_site_fract_y
_atom_site_fract_z
_atom_site_U_iso_or_equiv
_atom_site_adp_type
_atom_site_occupancy
_atom_site_symmetry_multiplicity
_atom_site_calc_flag
_atom_site_refinement_flags
C1 C -0.0646(4) 1.0922(4) 0.2379(6) 0.0369(11) Uani 1 1 d .
H1A H -0.1000 1.1592 0.2473 0.055 Uiso 1 1 calc R
H1B H -0.1151 1.0366 0.2576 0.055 Uiso 1 1 calc R
H1C H -0.0377 1.0846 0.1428 0.055 Uiso 1 1 calc R
C2 C 0.0266(3) 1.0862(3) 0.3399(4) 0.0233(8) Uani 1 1 d .
C3 C 0.1114(3) 1.0151(3) 0.3501(4) 0.0236(8) Uani 1 1 d .
C4 C 0.1344(3) 0.9238(3) 0.2563(4) 0.0234(8) Uani 1 1 d .
C5 C 0.1729(4) 1.0492(3) 0.4661(5) 0.0260(9) Uani 1 1 d .
H5 H 0.2357 1.0162 0.4970 0.031 Uiso 1 1 calc R
C6 C -0.0197(5) 1.2500 0.4825(7) 0.0233(12) Uani 1 2 d S
H6A H -0.0358 1.2500 0.5833 0.028 Uiso 1 2 calc SR
H6B H -0.0875 1.2500 0.4311 0.028 Uiso 1 2 calc SR
N1 N 0.1308(3) 1.1338(3) 0.5262(4) 0.0247(7) Uani 1 1 d .
N2 N 0.0409(3) 1.1560(3) 0.4468(4) 0.0221(7) Uani 1 1 d .
O1 O 0.2201(2) 0.8737(2) 0.2794(4) 0.0305(7) Uani 1 1 d .
O2 O 0.0675(3) 0.9033(3) 0.1589(4) 0.0368(8) Uani 1 1 d .
O3 O 0.4104(4) 0.7500 0.3165(5) 0.0321(10) Uani 1 2 d SD
H3X H 0.4459 0.6943 0.3183 0.048 Uiso 1 1 d RD
O4 O 0.1624(4) 0.7500 0.0147(5) 0.0289(9) Uani 1 2 d SD
H4X H 0.1240 0.7002 0.0549 0.043 Uiso 1 1 d RD
O5 O 0.2210(10) 0.2099(13) 0.0894(14) 0.132(9) Uani 0.50 1 d PD
H5Y H 0.1835 0.2019 0.0107 0.197 Uiso 0.50 1 d PRD
H5X H 0.2229 0.1785 0.1861 0.197 Uiso 0.50 1 d PRD
Zn1 Zn 0.28750(5) 0.7500 0.16226(7) 0.0222(2) Uani 1 2 d S

loop_
_atom_site_aniso_label
_atom_site_aniso_U_11
_atom_site_aniso_U_22
_atom_site_aniso_U_33
_atom_site_aniso_U_23
_atom_site_aniso_U_13
_atom_site_aniso_U_12
C1 0.042(3) 0.028(2) 0.041(3) -0.006(2) -0.016(2) 0.0063(19)
C2 0.027(2) 0.0180(18) 0.025(2) 0.0001(16) -0.0016(16) -0.0015(15)
C3 0.027(2) 0.0188(18) 0.025(2) 0.0001(16) 0.0005(16) -0.0014(15)
C4 0.027(2) 0.0193(17) 0.024(2) -0.0010(16) 0.0040(17) -0.0021(15)
C5 0.025(2) 0.0190(18) 0.034(2) -0.0011(17) -0.0022(17) 0.0010(16)
C6 0.022(3) 0.017(3) 0.031(3) 0.000 0.000(2) 0.000
N1 0.0253(17) 0.0195(16) 0.0293(18) -0.0033(14) -0.0053(15) 0.0014(13)
N2 0.0241(17) 0.0172(15) 0.0250(18) -0.0010(13) -0.0023(14) 0.0009(13)
O1 0.0323(16) 0.0265(15) 0.0327(17) -0.0083(13) -0.0021(14) 0.0072(12)
O2 0.0368(18) 0.0323(17) 0.041(2) -0.0133(15) -0.0102(15) 0.0050(14)
O3 0.029(2) 0.034(2) 0.034(3) 0.000 -0.0052(19) 0.000
O4 0.033(2) 0.030(2) 0.024(2) 0.000 -0.0050(19) 0.000
O5 0.116(10) 0.19(2) 0.090(8) -0.054(11) 0.062(8) -0.046(10)
Zn1 0.0227(4) 0.0201(4) 0.0236(4) 0.000 0.0005(3) 0.000

loop_
_atom_type_symbol
_atom_type_description
_atom_type_scat_dispersion_real
_atom_type_scat_dispersion_imag
_atom_type_scat_source
C C 0.0033 0.0016 'International Tables Vol C Tables 4.2.6.8 and 6.1.1.4'
H H 0.0000 0.0000 'International Tables Vol C Tables 4.2.6.8 and 6.1.1.4'
N N 0.0061 0.0033 'International Tables Vol C Tables 4.2.6.8 and 6.1.1.4'
O O 0.0106 0.0060 'International Tables Vol C Tables 4.2.6.8 and 6.1.1.4'
Zn Zn 0.2839 1.4301 'International Tables Vol C Tables 4.2.6.8 and 6.1.1.4'

loop_
_geom_angle_atom_site_label_1
_geom_angle_atom_site_label_2
_geom_angle_atom_site_label_3
_geom_angle
_geom_angle_site_symmetry_1
_geom_angle_site_symmetry_3
C2 C1 H1A 109.5 . .
C2 C1 H1B 109.5 . .
H1A C1 H1B 109.5 . .
C2 C1 H1C 109.5 . .
H1A C1 H1C 109.5 . .
H1B C1 H1C 109.5 . .
N2 C2 C3 105.9(4) . .
N2 C2 C1 123.2(4) . .
C3 C2 C1 130.9(4) . .
C2 C3 C5 105.4(4) . .
C2 C3 C4 127.6(4) . .
C5 C3 C4 126.9(4) . .
O1 C4 O2 125.2(4) . .
O1 C4 C3 117.0(4) . .
O2 C4 C3 117.8(4) . .
N1 C5 C3 111.7(4) . .
N1 C5 H5 124.2 . .
C3 C5 H5 124.2 . .
N2 C6 N2 110.8(5) . 8_585
N2 C6 H6A 109.5 . .
N2 C6 H6A 109.5 8_585 .
N2 C6 H6B 109.5 . .
N2 C6 H6B 109.5 8_585 .
H6A C6 H6B 108.1 . .
C5 N1 N2 104.8(3) . .
C5 N1 Zn1 127.7(3) . 2_575
N2 N1 Zn1 123.7(2) . 2_575
C2 N2 N1 112.2(3) . .
C2 N2 C6 130.0(4) . .
N1 N2 C6 117.7(4) . .
C4 O1 Zn1 128.7(3) . .
Zn1 O3 H3X 113.4 . .
Zn1 O4 H4X 96.7 . .
O5 O5 H5Y 96.6 8_565 .
O5 O5 H5X 113.6 8_565 .
H5Y O5 H5X 137.5 . .
O4 Zn1 O1 93.11(12) . 8_575
O4 Zn1 O1 93.11(12) . .
O1 Zn1 O1 97.12(19) 8_575 .
O4 Zn1 O3 178.23(18) . .
O1 Zn1 O3 85.72(12) 8_575 .
O1 Zn1 O3 85.72(12) . .
O4 Zn1 N1 87.41(14) . 7_655
O1 Zn1 N1 89.39(13) 8_575 7_655
O1 Zn1 N1 173.44(13) . 7_655
O3 Zn1 N1 93.91(14) . 7_655
O4 Zn1 N1 87.41(14) . 2_574
O1 Zn1 N1 173.44(13) 8_575 2_574
O1 Zn1 N1 89.39(13) . 2_574
O3 Zn1 N1 93.91(14) . 2_574
N1 Zn1 N1 84.10(18) 7_655 2_574

loop_
_geom_bond_atom_site_label_1
_geom_bond_atom_site_label_2
_geom_bond_distance
_geom_bond_site_symmetry_2
C1 C2 1.485(6) .
C1 H1A 0.9600 .
C1 H1B 0.9600 .
C1 H1C 0.9600 .
C2 N2 1.351(5) .
C2 C3 1.388(6) .
C3 C5 1.400(6) .
C3 C4 1.482(5) .
C4 O1 1.257(5) .
C4 O2 1.263(5) .
C5 N1 1.320(5) .
C5 H5 0.9300 .
C6 N2 1.448(5) .
C6 N2 1.448(5) 8_585
C6 H6A 0.9700 .
C6 H6B 0.9700 .
N1 N2 1.371(5) .
N1 Zn1 2.199(3) 2_575
O1 Zn1 2.090(3) .
O3 Zn1 2.105(4) .
O3 H3X 0.8317 .
O4 Zn1 2.082(4) .
O4 H4X 0.8762 .
O5 O5 1.02(3) 8_565
O5 H5Y 0.8808 .
O5 H5X 0.9932 .
Zn1 O1 2.090(3) 8_575
Zn1 N1 2.199(3) 7_655
Zn1 N1 2.199(3) 2_574

loop_
_geom_hbond_atom_site_label_D
_geom_hbond_atom_site_label_H
_geom_hbond_atom_site_label_A
_geom_hbond_distance_DH
_geom_hbond_distance_HA
_geom_hbond_distance_DA
_geom_hbond_angle_DHA
_geom_hbond_site_symmetry_A
C6 H6B O5 0.97 2.44 3.325(13) 152.2 6_566
C6 H6B O5 0.97 2.44 3.325(13) 152.2 3_465
O4 H4X O2 0.88 1.78 2.645(4) 169.0 8_575
O3 H3X O2 0.83 1.96 2.760(5) 160.6 3_565

loop_
_geom_torsion_atom_site_label_1
_geom_torsion_atom_site_label_2
_geom_torsion_atom_site_label_3
_geom_torsion_atom_site_label_4
_geom_torsion
_geom_torsion_site_symmetry_1
_geom_torsion_site_symmetry_4
N2 C2 C3 C5 -0.4(5) . .
C1 C2 C3 C5 179.5(5) . .
N2 C2 C3 C4 -178.9(4) . .
C1 C2 C3 C4 1.0(8) . .
C2 C3 C4 O1 175.4(4) . .
C5 C3 C4 O1 -2.8(6) . .
C2 C3 C4 O2 -3.8(6) . .
C5 C3 C4 O2 178.0(4) . .
C2 C3 C5 N1 0.7(5) . .
C4 C3 C5 N1 179.2(4) . .
C3 C5 N1 N2 -0.7(5) . .
C3 C5 N1 Zn1 -158.9(3) . 2_575
C3 C2 N2 N1 -0.1(5) . .
C1 C2 N2 N1 -179.9(4) . .
C3 C2 N2 C6 176.3(4) . .
C1 C2 N2 C6 -3.6(7) . .
C5 N1 N2 C2 0.5(4) . .
Zn1 N1 N2 C2 159.7(3) 2_575 .
C5 N1 N2 C6 -176.3(4) . .
Zn1 N1 N2 C6 -17.1(5) 2_575 .
N2 C6 N2 C2 -106.7(5) 8_585 .
N2 C6 N2 N1 69.4(6) 8_585 .
O2 C4 O1 Zn1 4.8(6) . .
C3 C4 O1 Zn1 -174.4(3) . .
C4 O1 Zn1 O4 -0.6(4) . .
C4 O1 Zn1 O1 -94.1(4) . 8_575
C4 O1 Zn1 O3 -179.2(4) . .
C4 O1 Zn1 N1 93.8(12) . 7_655
C4 O1 Zn1 N1 86.8(4) . 2_574
